data_1539360
loop_
_publ_author_name
'Yakubovich, O.V.'
'Voloshin, A.V.'
'Pakhomovskii, Ya.A.'
'Simonov, M.A.'

_publ_section_title
;
 Refined crystal structure of thalenite
;
_journal_name_full Kristallografiya
_journal_page_first 605
_journal_page_last 608
_journal_volume 33
_journal_year 1988
_chemical_formula_sum 'Er0.3 F O10 Si3 Y2.7'
_chemical_name_systematic '(Y2.7 Er0.3) (Si3 O10) F'
_space_group_IT_number 14
_symmetry_space_group_name_Hall '-P 2yn'
_symmetry_space_group_name_H-M 'P 1 21/n 1'
_cell_angle_alpha 90
_cell_angle_beta 97.24
_cell_angle_gamma 90
_cell_formula_units_Z 4
_cell_length_a 7.318
_cell_length_b 11.134
_cell_length_c 10.379
_cell_volume 838.924
_citation_journal_id_ASTM KRISAJ
_cod_data_source_file Yakubovich_KRISAJ_1988_1583.cif
_cod_data_source_block Er0.3F1O10Si3Y2.7
_cod_original_sg_symbol_Hall '-P 2ybc (x-z,y,z)'
_cod_original_formula_sum 'Er0.3 F1 O10 Si3 Y2.7'
_cod_database_code 1539360

loop_
_symmetry_equiv_pos_as_xyz
x,y,z
-x+1/2,y+1/2,-z+1/2
-x,-y,-z
x-1/2,-y-1/2,z-1/2

loop_
_atom_site_label
_atom_site_type_symbol
_atom_site_fract_x
_atom_site_fract_y
_atom_site_fract_z
_atom_site_occupancy
_atom_site_U_iso_or_equiv
O9 O-2 0.2075 0.144 0.6974 1 0.0
O4 O-2 0.3193 0.1089 0.1231 1 0.0
Er1 Er+3 0.90512 0.22965 0.31144 0.1 0.0
Y1 Y+3 0.90512 0.22965 0.31144 0.9 0.0
O5 O-2 0.3434 0.3238 0.2313 1 0.0
Si1 Si+4 0.2325 0.2453 0.1112 1 0.0
O6 O-2 0.0244 0.4121 0.371 1 0.0
Er3 Er+3 0.30073 0.40225 0.4965 0.1 0.0
O3 O-2 0.4662 0.0226 0.3611 1 0.0
F1 F-1 0.1943 0.2162 0.4403 1 0.0
O8 O-2 0.1864 0.3941 0.6922 1 0.0
Y3 Y+3 0.30073 0.40225 0.4965 0.9 0.0
O7 O-2 0.0128 0.0243 0.3611 1 0.0
Si3 Si+4 0.0231 0.0861 0.7408 1 0.0
O2 O-2 0.0164 0.2286 0.1211 1 0.0
O1 O-2 0.2698 0.3192 0.9832 1 0.0
Y2 Y+3 0.2371 0.53235 -0.01781 0.9 0.0
Si2 Si+4 0.4941 0.0383 0.208 1 0.0
Er2 Er+3 0.2371 0.53235 -0.01781 0.1 0.0
O10 O-2 0.0403 0.0506 0.8919 1 0.0
